data_7241887
loop_
_publ_author_name
'Niu, Kaikai'
'Hao, Yanke'
'Song, Lingyun'
'Liu, Yuxiu'
'Wang, Qingmin'

_publ_section_title
;
 Electro-oxidative C--H alkylation of quinoxalin-2(1H)-ones with
 organoboron compounds
;
_journal_issue 1
_journal_name_full 'Green Chemistry'
_journal_page_first 302
_journal_page_last 306
_journal_paper_doi 10.1039/D0GC03892J
_journal_volume 23
_journal_year 2021
_chemical_formula_moiety 'C15 H16 F2 N2 O'
_chemical_formula_sum 'C15 H16 F2 N2 O'
_chemical_formula_weight 278.30
_space_group_crystal_system monoclinic
_space_group_IT_number 14
_space_group_name_Hall '-P 2ybc'
_space_group_name_H-M_alt 'P 1 21/c 1'
_atom_sites_solution_hydrogens geom
_atom_sites_solution_primary dual
_audit_creation_date 2020-08-09
_audit_creation_method
;
Olex2 1.2
(compiled 2018.05.29 svn.r3508 for OlexSys, GUI svn.r5506)
;
_audit_update_record
;
2020-08-12 deposited with the CCDC.	2020-12-15 downloaded from the CCDC.
;
_cell_angle_alpha 90
_cell_angle_beta 112.9820(10)
_cell_angle_gamma 90
_cell_formula_units_Z 4
_cell_length_a 9.85240(10)
_cell_length_b 12.04300(10)
_cell_length_c 12.43970(10)
_cell_measurement_reflns_used 8896
_cell_measurement_temperature 294.15
_cell_measurement_theta_max 78.7950
_cell_measurement_theta_min 4.8650
_cell_volume 1358.85(2)
_computing_cell_refinement 'CrysAlisPro 1.171.39.46 (Rigaku OD, 2018)'
_computing_data_collection 'CrysAlisPro 1.171.39.46 (Rigaku OD, 2018)'
_computing_data_reduction 'CrysAlisPro 1.171.39.46 (Rigaku OD, 2018)'
_computing_molecular_graphics 'Olex2 (Dolomanov et al., 2009)'
_computing_publication_material 'Olex2 (Dolomanov et al., 2009)'
_computing_structure_refinement 'ShelXL (Sheldrick, 2015)'
_computing_structure_solution 'ShelXT (Sheldrick, 2015)'
_diffrn_ambient_temperature 294.15
_diffrn_detector 'CCD plate'
_diffrn_measured_fraction_theta_full 0.990
_diffrn_measured_fraction_theta_max 0.977
_diffrn_measurement_details
;
List of Runs (angles in degrees, time in seconds):

  # Type    Start    End  Width  t~exp~   \w     \q     \k     \f   Frames
#--------------------------------------------------------------------------
  1  \w    -84.00  38.00   0.50    0.50    --    5.00 -72.00  40.00  244
  2  \w   -139.00 -16.00   0.50    0.50    --  -49.60 -72.00  40.00  246
  3  \w   -199.00 -77.00   0.50    2.00    -- -110.00 -72.00  40.00  244
  4  \w   -139.00 -16.00   0.50    0.50    --  -49.60 -72.00   0.00  246
  5  \w    -79.00  40.00   0.50    0.50    --  -49.60  57.00 -90.00  238
  6  \w   -199.00 -81.00   0.50    2.00    -- -110.00 -57.00  90.00  236
  7  \w   -199.00 -79.00   0.50    2.00    -- -110.00 -38.00  60.00  240
  8  \w   -139.00 -21.00   0.50    2.00    -- -110.00  57.00-180.00  236
  9  \w   -199.00 -59.00   0.50    2.00    -- -110.00 -19.00  90.00  280
 10  \w   -141.00 -21.00   0.50    2.00    -- -110.00  38.00 -30.00  240
 11  \w   -199.00 -79.00   0.50    2.00    -- -110.00 -38.00 150.00  240
 12  \w   -199.00 -81.00   0.50    2.00    -- -110.00 -57.00-150.00  236
 13  \w   -199.00-104.00   0.50    2.00    -- -110.00 -57.00 120.00  190
;
_diffrn_measurement_device 'four-circle diffractometer'
_diffrn_measurement_device_type 'XtaLAB AFC12 (RCD3): Kappa single'
_diffrn_measurement_method '\w scans'
_diffrn_orient_matrix_type 'CrysAlisPro convention (1999,Acta A55,543-557)'
_diffrn_orient_matrix_UB_11 0.1386440000
_diffrn_orient_matrix_UB_12 0.0275875000
_diffrn_orient_matrix_UB_13 0.1092856000
_diffrn_orient_matrix_UB_21 0.0815575000
_diffrn_orient_matrix_UB_22 -0.0983162000
_diffrn_orient_matrix_UB_23 -0.0271060000
_diffrn_orient_matrix_UB_31 0.0545387000
_diffrn_orient_matrix_UB_32 0.0770352000
_diffrn_orient_matrix_UB_33 -0.0736360000
_diffrn_radiation_monochromator mirror
_diffrn_radiation_probe x-ray
_diffrn_radiation_type CuK\a
_diffrn_radiation_wavelength 1.54184
_diffrn_reflns_av_R_equivalents 0.0201
_diffrn_reflns_av_unetI/netI 0.0171
_diffrn_reflns_Laue_measured_fraction_full 0.990
_diffrn_reflns_Laue_measured_fraction_max 0.977
_diffrn_reflns_limit_h_max 12
_diffrn_reflns_limit_h_min -12
_diffrn_reflns_limit_k_max 15
_diffrn_reflns_limit_k_min -13
_diffrn_reflns_limit_l_max 15
_diffrn_reflns_limit_l_min -15
_diffrn_reflns_number 14345
_diffrn_reflns_point_group_measured_fraction_full 0.990
_diffrn_reflns_point_group_measured_fraction_max 0.977
_diffrn_reflns_theta_full 67.684
_diffrn_reflns_theta_max 79.373
_diffrn_reflns_theta_min 4.876
_diffrn_source 'Rotating-anode X-ray tube'
_diffrn_source_type 'Rigaku (Cu) X-ray Source'
_exptl_absorpt_coefficient_mu 0.885
_exptl_absorpt_correction_T_max 1.00000
_exptl_absorpt_correction_T_min 0.17470
_exptl_absorpt_correction_type multi-scan
_exptl_absorpt_process_details 'CrysAlisPro 1.171.39.46 (Rigaku Oxford Diffraction, 2018)'
_exptl_crystal_colour colourless
_exptl_crystal_colour_primary colourless
_exptl_crystal_density_diffrn 1.360
_exptl_crystal_description block
_exptl_crystal_F_000 584
_exptl_crystal_size_max 0.18
_exptl_crystal_size_mid 0.16
_exptl_crystal_size_min 0.14
_refine_diff_density_max 0.155
_refine_diff_density_min -0.174
_refine_diff_density_rms 0.029
_refine_ls_extinction_coef 0.0027(4)
_refine_ls_extinction_expression Fc^*^=kFc[1+0.001xFc^2^\l^3^/sin(2\q)]^-1/4^
_refine_ls_extinction_method 'SHELXL-2018/3 (Sheldrick 2018)'
_refine_ls_goodness_of_fit_ref 1.092
_refine_ls_hydrogen_treatment constr
_refine_ls_matrix_type full
_refine_ls_number_parameters 183
_refine_ls_number_reflns 2879
_refine_ls_number_restraints 0
_refine_ls_restrained_S_all 1.092
_refine_ls_R_factor_all 0.0403
_refine_ls_R_factor_gt 0.0379
_refine_ls_shift/su_max 0.001
_refine_ls_shift/su_mean 0.000
_refine_ls_structure_factor_coef Fsqd
_refine_ls_weighting_details 'w=1/[\s^2^(Fo^2^)+(0.0595P)^2^+0.1686P] where P=(Fo^2^+2Fc^2^)/3'
_refine_ls_weighting_scheme calc
_refine_ls_wR_factor_gt 0.1144
_refine_ls_wR_factor_ref 0.1169
_reflns_Friedel_coverage 0.000
_reflns_number_gt 2623
_reflns_number_total 2879
_reflns_threshold_expression 'I > 2\s(I)'
_cod_data_source_file d0gc03892j2.cif
_cod_data_source_block p20200606a
_cod_depositor_comments 'Adding full bibliography for 7241887.cif.'
_cod_database_code 7241887
_shelx_shelxl_version_number 2018/3
_shelx_space_group_comment
;
The symmetry employed for this shelxl refinement is uniquely defined
by the following loop, which should always be used as a source of
symmetry information in preference to the above space-group names.
They are only intended as comments.
;
_shelx_estimated_absorpt_t_max 0.886
_shelx_estimated_absorpt_t_min 0.857
_reflns_odcompleteness_completeness 98.43
_reflns_odcompleteness_iscentric 1
_reflns_odcompleteness_theta 74.33
_olex2_refinement_description
;
1. Fixed Uiso
 At 1.2 times of:
  All C(H) groups, All C(H,H) groups
 At 1.5 times of:
  All C(H,H,H) groups
2.a Ternary CH refined with riding coordinates:
 C10(H10)
2.b Secondary CH2 refined with riding coordinates:
 C11(H11A,H11B), C12(H12A,H12B), C13(H13A,H13B), C14(H14A,H14B), C15(H15A,H15B)
2.c Aromatic/amide H refined with riding coordinates:
 C3(H3), C6(H6)
2.d Idealised Me refined as rotating group:
 C1(H1A,H1B,H1C)
;
_olex2_submission_special_instructions 'No special instructions were received'
_oxdiff_exptl_absorpt_empirical_details
;
Empirical correction (ABSPACK) includes:
- Absorption correction using spherical harmonics
- Frame scaling
;
_oxdiff_exptl_absorpt_empirical_full_max 4.131
_oxdiff_exptl_absorpt_empirical_full_min 0.620

loop_
_space_group_symop_operation_xyz
'x, y, z'
'-x, y+1/2, -z+1/2'
'-x, -y, -z'
'x, -y-1/2, z-1/2'

loop_
_atom_site_label
_atom_site_type_symbol
_atom_site_fract_x
_atom_site_fract_y
_atom_site_fract_z
_atom_site_U_iso_or_equiv
_atom_site_adp_type
_atom_site_occupancy
_atom_site_site_symmetry_order
_atom_site_calc_flag
_atom_site_refinement_flags_posn
_atom_site_refinement_flags_adp
_atom_site_refinement_flags_occupancy
_atom_site_disorder_assembly
_atom_site_disorder_group
F1 F 0.21439(11) 0.19481(7) 0.55427(9) 0.0836(3) Uani 1 1 d . . . . .
F2 F 0.37674(11) 0.12482(7) 0.43794(9) 0.0827(3) Uani 1 1 d . . . . .
O1 O 0.43253(10) 0.67757(7) 0.27263(8) 0.0588(2) Uani 1 1 d . . . . .
N1 N 0.41128(10) 0.49629(8) 0.31501(8) 0.0463(2) Uani 1 1 d . . . . .
N2 N 0.23816(10) 0.56590(8) 0.43493(8) 0.0484(2) Uani 1 1 d . . . . .
C1 C 0.50638(16) 0.46212(11) 0.25512(12) 0.0601(3) Uani 1 1 d . . . . .
H1A H 0.528599 0.525392 0.217944 0.090 Uiso 1 1 calc GR . . . .
H1B H 0.456566 0.407076 0.197326 0.090 Uiso 1 1 calc GR . . . .
H1C H 0.596262 0.431491 0.310863 0.090 Uiso 1 1 calc GR . . . .
C2 C 0.36058(12) 0.41785(9) 0.37271(9) 0.0451(3) Uani 1 1 d . . . . .
C3 C 0.39377(13) 0.30494(10) 0.37283(11) 0.0538(3) Uani 1 1 d . . . . .
H3 H 0.448855 0.278991 0.332027 0.065 Uiso 1 1 calc R . . . .
C4 C 0.34323(15) 0.23355(10) 0.43445(12) 0.0585(3) Uani 1 1 d . . . . .
C5 C 0.25959(15) 0.26955(11) 0.49471(12) 0.0596(3) Uani 1 1 d . . . . .
C6 C 0.22552(14) 0.37912(11) 0.49480(11) 0.0556(3) Uani 1 1 d . . . . .
H6 H 0.169362 0.403277 0.535444 0.067 Uiso 1 1 calc R . . . .
C7 C 0.27562(12) 0.45540(9) 0.43321(10) 0.0467(3) Uani 1 1 d . . . . .
C8 C 0.28539(12) 0.63748(9) 0.38036(9) 0.0440(2) Uani 1 1 d . . . . .
C9 C 0.38150(12) 0.60744(9) 0.31772(9) 0.0455(2) Uani 1 1 d . . . . .
C10 C 0.24694(12) 0.75830(9) 0.38016(9) 0.0454(3) Uani 1 1 d . . . . .
H10 H 0.338340 0.800555 0.398849 0.054 Uiso 1 1 calc R . . . .
C11 C 0.13887(14) 0.79746(11) 0.25953(10) 0.0557(3) Uani 1 1 d . . . . .
H11A H 0.178818 0.780571 0.201420 0.067 Uiso 1 1 calc R . . . .
H11B H 0.046012 0.758299 0.238469 0.067 Uiso 1 1 calc R . . . .
C12 C 0.11266(15) 0.92189(11) 0.26098(12) 0.0593(3) Uani 1 1 d . . . . .
H12A H 0.204390 0.961004 0.276202 0.071 Uiso 1 1 calc R . . . .
H12B H 0.042200 0.944992 0.184969 0.071 Uiso 1 1 calc R . . . .
C13 C 0.05484(16) 0.95265(12) 0.35324(14) 0.0672(4) Uani 1 1 d . . . . .
H13A H -0.042427 0.920739 0.332970 0.081 Uiso 1 1 calc R . . . .
H13B H 0.045845 1.032736 0.355587 0.081 Uiso 1 1 calc R . . . .
C14 C 0.15672(18) 0.91102(12) 0.47280(12) 0.0675(4) Uani 1 1 d . . . . .
H14A H 0.112466 0.926118 0.528584 0.081 Uiso 1 1 calc R . . . .
H14B H 0.249359 0.951087 0.497766 0.081 Uiso 1 1 calc R . . . .
C15 C 0.18672(16) 0.78726(11) 0.47233(11) 0.0571(3) Uani 1 1 d . . . . .
H15A H 0.096093 0.746474 0.456733 0.069 Uiso 1 1 calc R . . . .
H15B H 0.257369 0.765113 0.548645 0.069 Uiso 1 1 calc R . . . .

loop_
_atom_site_aniso_label
_atom_site_aniso_U_11
_atom_site_aniso_U_22
_atom_site_aniso_U_33
_atom_site_aniso_U_23
_atom_site_aniso_U_13
_atom_site_aniso_U_12
F1 0.0996(7) 0.0605(5) 0.1105(7) 0.0220(5) 0.0625(6) -0.0026(4)
F2 0.1030(7) 0.0423(4) 0.1168(7) 0.0032(4) 0.0581(6) 0.0019(4)
O1 0.0714(6) 0.0506(5) 0.0720(5) 0.0057(4) 0.0471(5) 0.0019(4)
N1 0.0495(5) 0.0457(5) 0.0508(5) -0.0029(4) 0.0272(4) 0.0012(4)
N2 0.0517(5) 0.0481(5) 0.0520(5) 0.0006(4) 0.0274(4) 0.0028(4)
C1 0.0715(8) 0.0559(7) 0.0706(7) -0.0039(6) 0.0470(6) 0.0040(6)
C2 0.0434(5) 0.0456(6) 0.0463(5) -0.0027(4) 0.0177(4) -0.0016(4)
C3 0.0552(6) 0.0468(6) 0.0624(7) -0.0058(5) 0.0263(5) -0.0002(5)
C4 0.0614(7) 0.0418(6) 0.0715(8) -0.0004(5) 0.0252(6) -0.0015(5)
C5 0.0609(7) 0.0520(7) 0.0690(7) 0.0099(6) 0.0289(6) -0.0051(5)
C6 0.0570(7) 0.0554(7) 0.0618(7) 0.0042(5) 0.0313(5) -0.0004(5)
C7 0.0459(5) 0.0465(6) 0.0503(6) 0.0010(4) 0.0216(4) 0.0001(4)
C8 0.0451(5) 0.0461(6) 0.0440(5) -0.0012(4) 0.0208(4) 0.0012(4)
C9 0.0476(5) 0.0460(6) 0.0472(5) -0.0008(4) 0.0230(4) 0.0005(4)
C10 0.0488(5) 0.0457(6) 0.0462(5) -0.0013(4) 0.0236(4) 0.0025(4)
C11 0.0588(7) 0.0600(7) 0.0485(6) -0.0003(5) 0.0213(5) 0.0081(5)
C12 0.0578(7) 0.0602(7) 0.0617(7) 0.0105(6) 0.0251(6) 0.0116(5)
C13 0.0690(8) 0.0579(7) 0.0863(9) 0.0070(6) 0.0429(7) 0.0171(6)
C14 0.0917(10) 0.0576(7) 0.0683(8) -0.0044(6) 0.0477(7) 0.0132(7)
C15 0.0736(8) 0.0547(7) 0.0556(6) 0.0024(5) 0.0387(6) 0.0094(6)

loop_
_atom_type_symbol
_atom_type_description
_atom_type_scat_dispersion_real
_atom_type_scat_dispersion_imag
_atom_type_scat_source
C C 0.0181 0.0091 'International Tables Vol C Tables 4.2.6.8 and 6.1.1.4'
H H 0.0000 0.0000 'International Tables Vol C Tables 4.2.6.8 and 6.1.1.4'
F F 0.0727 0.0534 'International Tables Vol C Tables 4.2.6.8 and 6.1.1.4'
N N 0.0311 0.0180 'International Tables Vol C Tables 4.2.6.8 and 6.1.1.4'
O O 0.0492 0.0322 'International Tables Vol C Tables 4.2.6.8 and 6.1.1.4'

loop_
_geom_angle_atom_site_label_1
_geom_angle_atom_site_label_2
_geom_angle_atom_site_label_3
_geom_angle
_geom_angle_site_symmetry_1
_geom_angle_site_symmetry_3
_geom_angle_publ_flag
C2 N1 C1 120.07(10) . . ?
C9 N1 C1 118.12(10) . . ?
C9 N1 C2 121.72(9) . . ?
C8 N2 C7 118.75(10) . . ?
N1 C1 H1A 109.5 . . ?
N1 C1 H1B 109.5 . . ?
N1 C1 H1C 109.5 . . ?
H1A C1 H1B 109.5 . . ?
H1A C1 H1C 109.5 . . ?
H1B C1 H1C 109.5 . . ?
N1 C2 C3 121.99(10) . . ?
N1 C2 C7 117.90(10) . . ?
C3 C2 C7 120.11(11) . . ?
C2 C3 H3 120.8 . . ?
C4 C3 C2 118.38(12) . . ?
C4 C3 H3 120.8 . . ?
F2 C4 C3 119.38(12) . . ?
F2 C4 C5 118.54(12) . . ?
C3 C4 C5 122.08(12) . . ?
F1 C5 C4 118.93(12) . . ?
F1 C5 C6 120.82(13) . . ?
C6 C5 C4 120.24(12) . . ?
C5 C6 H6 120.2 . . ?
C5 C6 C7 119.63(12) . . ?
C7 C6 H6 120.2 . . ?
N2 C7 C2 122.52(10) . . ?
N2 C7 C6 117.93(11) . . ?
C2 C7 C6 119.55(11) . . ?
N2 C8 C9 123.17(10) . . ?
N2 C8 C10 120.31(10) . . ?
C9 C8 C10 116.50(9) . . ?
O1 C9 N1 122.06(10) . . ?
O1 C9 C8 122.10(10) . . ?
N1 C9 C8 115.83(10) . . ?
C8 C10 H10 107.1 . . ?
C8 C10 C11 112.13(9) . . ?
C8 C10 C15 113.11(9) . . ?
C11 C10 H10 107.1 . . ?
C15 C10 H10 107.1 . . ?
C15 C10 C11 109.87(10) . . ?
C10 C11 H11A 109.6 . . ?
C10 C11 H11B 109.6 . . ?
H11A C11 H11B 108.1 . . ?
C12 C11 C10 110.29(10) . . ?
C12 C11 H11A 109.6 . . ?
C12 C11 H11B 109.6 . . ?
C11 C12 H12A 109.3 . . ?
C11 C12 H12B 109.3 . . ?
H12A C12 H12B 108.0 . . ?
C13 C12 C11 111.47(11) . . ?
C13 C12 H12A 109.3 . . ?
C13 C12 H12B 109.3 . . ?
C12 C13 H13A 109.4 . . ?
C12 C13 H13B 109.4 . . ?
C12 C13 C14 111.19(11) . . ?
H13A C13 H13B 108.0 . . ?
C14 C13 H13A 109.4 . . ?
C14 C13 H13B 109.4 . . ?
C13 C14 H14A 109.2 . . ?
C13 C14 H14B 109.2 . . ?
C13 C14 C15 112.03(12) . . ?
H14A C14 H14B 107.9 . . ?
C15 C14 H14A 109.2 . . ?
C15 C14 H14B 109.2 . . ?
C10 C15 H15A 109.4 . . ?
C10 C15 H15B 109.4 . . ?
C14 C15 C10 111.16(10) . . ?
C14 C15 H15A 109.4 . . ?
C14 C15 H15B 109.4 . . ?
H15A C15 H15B 108.0 . . ?

loop_
_geom_bond_atom_site_label_1
_geom_bond_atom_site_label_2
_geom_bond_distance
_geom_bond_site_symmetry_2
_geom_bond_publ_flag
F1 C5 1.3472(15) . ?
F2 C4 1.3470(14) . ?
O1 C9 1.2250(14) . ?
N1 C1 1.4654(15) . ?
N1 C2 1.3918(15) . ?
N1 C9 1.3735(14) . ?
N2 C7 1.3834(14) . ?
N2 C8 1.2912(15) . ?
C1 H1A 0.9600 . ?
C1 H1B 0.9600 . ?
C1 H1C 0.9600 . ?
C2 C3 1.3985(16) . ?
C2 C7 1.4012(16) . ?
C3 H3 0.9300 . ?
C3 C4 1.3685(18) . ?
C4 C5 1.382(2) . ?
C5 C6 1.3618(19) . ?
C6 H6 0.9300 . ?
C6 C7 1.4035(16) . ?
C8 C9 1.4869(15) . ?
C8 C10 1.5034(15) . ?
C10 H10 0.9800 . ?
C10 C11 1.5363(16) . ?
C10 C15 1.5230(15) . ?
C11 H11A 0.9700 . ?
C11 H11B 0.9700 . ?
C11 C12 1.5219(18) . ?
C12 H12A 0.9700 . ?
C12 H12B 0.9700 . ?
C12 C13 1.5132(19) . ?
C13 H13A 0.9700 . ?
C13 H13B 0.9700 . ?
C13 C14 1.518(2) . ?
C14 H14A 0.9700 . ?
C14 H14B 0.9700 . ?
C14 C15 1.5199(18) . ?
C15 H15A 0.9700 . ?
C15 H15B 0.9700 . ?

loop_
_geom_torsion_atom_site_label_1
_geom_torsion_atom_site_label_2
_geom_torsion_atom_site_label_3
_geom_torsion_atom_site_label_4
_geom_torsion
_geom_torsion_site_symmetry_1
_geom_torsion_site_symmetry_2
_geom_torsion_site_symmetry_3
_geom_torsion_site_symmetry_4
_geom_torsion_publ_flag
F1 C5 C6 C7 179.20(11) . . . . ?
F2 C4 C5 F1 -0.20(19) . . . . ?
F2 C4 C5 C6 178.93(12) . . . . ?
N1 C2 C3 C4 178.15(10) . . . . ?
N1 C2 C7 N2 1.60(16) . . . . ?
N1 C2 C7 C6 -178.47(10) . . . . ?
N2 C8 C9 O1 -175.39(10) . . . . ?
N2 C8 C9 N1 3.70(16) . . . . ?
N2 C8 C10 C11 -110.02(12) . . . . ?
N2 C8 C10 C15 14.91(15) . . . . ?
C1 N1 C2 C3 -2.02(16) . . . . ?
C1 N1 C2 C7 177.10(10) . . . . ?
C1 N1 C9 O1 -0.47(17) . . . . ?
C1 N1 C9 C8 -179.56(10) . . . . ?
C2 N1 C9 O1 175.87(10) . . . . ?
C2 N1 C9 C8 -3.23(15) . . . . ?
C2 C3 C4 F2 -178.50(11) . . . . ?
C2 C3 C4 C5 0.82(19) . . . . ?
C3 C2 C7 N2 -179.27(10) . . . . ?
C3 C2 C7 C6 0.67(16) . . . . ?
C3 C4 C5 F1 -179.52(12) . . . . ?
C3 C4 C5 C6 -0.4(2) . . . . ?
C4 C5 C6 C7 0.1(2) . . . . ?
C5 C6 C7 N2 179.71(11) . . . . ?
C5 C6 C7 C2 -0.23(18) . . . . ?
C7 N2 C8 C9 -1.50(16) . . . . ?
C7 N2 C8 C10 179.96(9) . . . . ?
C7 C2 C3 C4 -0.95(17) . . . . ?
C8 N2 C7 C2 -1.21(16) . . . . ?
C8 N2 C7 C6 178.85(10) . . . . ?
C8 C10 C11 C12 -175.51(10) . . . . ?
C8 C10 C15 C14 177.16(11) . . . . ?
C9 N1 C2 C3 -178.29(10) . . . . ?
C9 N1 C2 C7 0.83(15) . . . . ?
C9 C8 C10 C11 71.35(12) . . . . ?
C9 C8 C10 C15 -163.72(10) . . . . ?
C10 C8 C9 O1 3.19(16) . . . . ?
C10 C8 C9 N1 -177.71(9) . . . . ?
C10 C11 C12 C13 -57.42(14) . . . . ?
C11 C10 C15 C14 -56.70(15) . . . . ?
C11 C12 C13 C14 55.13(16) . . . . ?
C12 C13 C14 C15 -53.84(17) . . . . ?
C13 C14 C15 C10 55.12(16) . . . . ?
C15 C10 C11 C12 57.80(14) . . . . ?
